data_7056316
loop_
_publ_author_name
'Shopov, Dimitar Yavorov'
'Sharninghausen, Liam'
'Sinha, Shashi Bhushan'
'Borowski, Julia'
'Mercado, Brandon'
'Brudvig, Gary'
'Crabtree, Robert H.'

_publ_section_title
;
 Synthesis of Pyridine-Alkoxide Ligands for Formation of Polynuclear
 Complexes
;
_journal_name_full 'New J. Chem.'
_journal_paper_doi 10.1039/C7NJ01845B
_journal_year 2017
_chemical_formula_moiety 'C22 H25 N3 O3'
_chemical_formula_sum 'C22 H25 N3 O3'
_chemical_formula_weight 379.45
_chemical_name_common Tripyalk1
_space_group_crystal_system monoclinic
_space_group_IT_number 14
_space_group_name_Hall '-P 2ybc'
_space_group_name_H-M_alt 'P 1 21/c 1'
_symmetry_space_group_name_Hall '-P 2ybc'
_symmetry_space_group_name_H-M 'P 1 21/c 1'
_atom_sites_solution_hydrogens mixed
_atom_sites_solution_primary SHELXT
_atom_sites_solution_secondary difmap
_audit_creation_method SHELXL-2014/7
_audit_update_record
;
2017-03-18 deposited with the CCDC.
2017-06-12 downloaded from the CCDC.
;
_cell_angle_alpha 90
_cell_angle_beta 104.628(7)
_cell_angle_gamma 90
_cell_formula_units_Z 4
_cell_length_a 13.1202(9)
_cell_length_b 13.8904(2)
_cell_length_c 10.95920(10)
_cell_measurement_reflns_used 24312
_cell_measurement_temperature 93(2)
_cell_measurement_theta_max 66.6
_cell_measurement_theta_min 3.2
_cell_volume 1932.52(15)
_computing_cell_refinement 'CrystalClear-SM Expert 2.0 r15 (Rigaku, 2011)'
_computing_data_collection 'CrystalClear-SM Expert 2.0 r15 (Rigaku, 2011)'
_computing_data_reduction 'CrystalClear-SM Expert 2.0 r15 (Rigaku, 2011)'
_computing_molecular_graphics
; 
Dolomanov, O.V.; Bourhis, L.J.; Gildea, R.J.; Howard, J.A.K.; Puschmann, H., 
OLEX2: A complete structure solution, refinement and analysis program 
(2009). J. Appl. Cryst., 42, 339-341. 
;
_computing_publication_material 'CIFTAB-2014/2 (Sheldrick, 2014)'
_computing_structure_refinement 'SHELXL-2014/7 (Sheldrick, 2014)'
_computing_structure_solution 'SHELXT-2014/5 (Sheldrick, 2014)'
_diffrn_ambient_temperature 93(2)
_diffrn_detector_area_resol_mean 22.2
_diffrn_measured_fraction_theta_full 0.983
_diffrn_measured_fraction_theta_max 0.983
_diffrn_measurement_device_type 'Rigaku Saturn 944+ CCD'
_diffrn_measurement_method \w
_diffrn_radiation_type CuK\a
_diffrn_radiation_wavelength 1.54187
_diffrn_reflns_av_R_equivalents 0.0451
_diffrn_reflns_av_unetI/netI 0.0238
_diffrn_reflns_Laue_measured_fraction_full 0.983
_diffrn_reflns_Laue_measured_fraction_max 0.983
_diffrn_reflns_limit_h_max 15
_diffrn_reflns_limit_h_min -15
_diffrn_reflns_limit_k_max 16
_diffrn_reflns_limit_k_min -16
_diffrn_reflns_limit_l_max 12
_diffrn_reflns_limit_l_min -13
_diffrn_reflns_number 38183
_diffrn_reflns_point_group_measured_fraction_full 0.983
_diffrn_reflns_point_group_measured_fraction_max 0.983
_diffrn_reflns_theta_full 66.586
_diffrn_reflns_theta_max 66.586
_diffrn_reflns_theta_min 3.482
_diffrn_source 'microfocus rotating anode'
_exptl_absorpt_coefficient_mu 0.709
_exptl_absorpt_correction_T_max 1.000
_exptl_absorpt_correction_T_min 0.865
_exptl_absorpt_correction_type multi-scan
_exptl_absorpt_process_details 'REQAB (Rigaku, 1998)'
_exptl_crystal_colour Colorless
_exptl_crystal_density_diffrn 1.304
_exptl_crystal_density_method 'not measured'
_exptl_crystal_description Plate
_exptl_crystal_F_000 808
_exptl_crystal_size_max 0.100
_exptl_crystal_size_mid 0.050
_exptl_crystal_size_min 0.050
_refine_diff_density_max 0.251
_refine_diff_density_min -0.245
_refine_diff_density_rms 0.043
_refine_ls_extinction_method none
_refine_ls_goodness_of_fit_ref 1.094
_refine_ls_hydrogen_treatment mixed
_refine_ls_matrix_type full
_refine_ls_number_parameters 267
_refine_ls_number_reflns 3363
_refine_ls_number_restraints 3
_refine_ls_restrained_S_all 1.094
_refine_ls_R_factor_all 0.0514
_refine_ls_R_factor_gt 0.0422
_refine_ls_shift/su_max 0.000
_refine_ls_shift/su_mean 0.000
_refine_ls_structure_factor_coef Fsqd
_refine_ls_weighting_details 'w=1/[\s^2^(Fo^2^)+(0.0363P)^2^+1.0498P] where P=(Fo^2^+2Fc^2^)/3'
_refine_ls_weighting_scheme calc
_refine_ls_wR_factor_gt 0.0971
_refine_ls_wR_factor_ref 0.1026
_reflns_Friedel_coverage 0.000
_reflns_number_gt 2826
_reflns_number_total 3363
_reflns_threshold_expression 'I > 2\s(I)'
_cod_data_source_file c7nj01845b2.cif
_cod_data_source_block 007-16221
_cod_database_code 7056316
_shelx_shelxl_version_number 2014/7
_shelx_space_group_comment
; 
The symmetry employed for this shelxl refinement is uniquely defined 
by the following loop, which should always be used as a source of 
symmetry information in preference to the above space-group names. 
They are only intended as comments. 
;
_shelx_estimated_absorpt_t_min 0.932
_shelx_estimated_absorpt_t_max 0.965

loop_
_space_group_symop_operation_xyz
'x, y, z'
'-x, y+1/2, -z+1/2'
'-x, -y, -z'
'x, -y-1/2, z-1/2'

loop_
_atom_site_label
_atom_site_type_symbol
_atom_site_fract_x
_atom_site_fract_y
_atom_site_fract_z
_atom_site_U_iso_or_equiv
_atom_site_adp_type
_atom_site_occupancy
_atom_site_site_symmetry_order
_atom_site_calc_flag
_atom_site_refinement_flags_posn
_atom_site_refinement_flags_adp
O1 O 0.80224(10) 0.56610(9) 0.17154(12) 0.0350(3) Uani 1 1 d D .
H1 H 0.7774(19) 0.5153(15) 0.128(2) 0.067(8) Uiso 1 1 d D .
O2 O 0.69572(10) 0.40512(9) 0.11386(11) 0.0299(3) Uani 1 1 d D .
H2 H 0.699(2) 0.3487(14) 0.077(2) 0.074(8) Uiso 1 1 d D .
O3 O 0.70006(10) 0.21900(9) 0.07446(11) 0.0293(3) Uani 1 1 d D .
H3 H 0.6601(17) 0.1806(16) 0.020(2) 0.062(8) Uiso 1 1 d D .
N1 N 0.76890(12) 0.66521(11) 0.46071(16) 0.0379(4) Uani 1 1 d . .
N2 N 0.56146(11) 0.37134(10) 0.36518(13) 0.0273(3) Uani 1 1 d . .
N3 N 0.80326(12) 0.08445(11) 0.36752(15) 0.0356(4) Uani 1 1 d . .
C1 C 0.82517(17) 0.72451(14) 0.5492(2) 0.0430(5) Uani 1 1 d . .
H1A H 0.7920 0.7496 0.6101 0.052 Uiso 1 1 calc R U
C2 C 0.92780(17) 0.75150(14) 0.5576(2) 0.0421(5) Uani 1 1 d . .
H2A H 0.9636 0.7946 0.6214 0.051 Uiso 1 1 calc R U
C3 C 0.97678(16) 0.71424(14) 0.47118(19) 0.0404(5) Uani 1 1 d . .
H3A H 1.0479 0.7301 0.4748 0.048 Uiso 1 1 calc R U
C4 C 0.92053(14) 0.65298(13) 0.37845(18) 0.0347(4) Uani 1 1 d . .
H4 H 0.9529 0.6263 0.3177 0.042 Uiso 1 1 calc R U
C5 C 0.81670(14) 0.63085(12) 0.37494(17) 0.0291(4) Uani 1 1 d . .
C6 C 0.63999(14) 0.60401(13) 0.22760(19) 0.0372(5) Uani 1 1 d . .
H6A H 0.6426 0.6711 0.2009 0.056 Uiso 1 1 calc R U
H6B H 0.6046 0.6007 0.2963 0.056 Uiso 1 1 calc R U
H6C H 0.6009 0.5653 0.1562 0.056 Uiso 1 1 calc R U
C7 C 0.75150(13) 0.56512(12) 0.27323(17) 0.0282(4) Uani 1 1 d . .
C8 C 0.75559(13) 0.46262(12) 0.32768(16) 0.0263(4) Uani 1 1 d . .
H8A H 0.7300 0.4656 0.4052 0.032 Uiso 1 1 calc R U
H8B H 0.8303 0.4423 0.3531 0.032 Uiso 1 1 calc R U
C9 C 0.69237(13) 0.38331(12) 0.24130(15) 0.0250(4) Uani 1 1 d . .
C10 C 0.74815(13) 0.28595(11) 0.28082(15) 0.0239(4) Uani 1 1 d . .
H10A H 0.8230 0.2939 0.2802 0.029 Uiso 1 1 calc R U
H10B H 0.7466 0.2735 0.3693 0.029 Uiso 1 1 calc R U
C11 C 0.70668(13) 0.19491(12) 0.20387(15) 0.0246(4) Uani 1 1 d . .
C12 C 0.60033(13) 0.15897(12) 0.21841(17) 0.0286(4) Uani 1 1 d . .
H12A H 0.5460 0.2071 0.1844 0.043 Uiso 1 1 calc R U
H12B H 0.6044 0.1484 0.3079 0.043 Uiso 1 1 calc R U
H12C H 0.5824 0.0983 0.1722 0.043 Uiso 1 1 calc R U
C13 C 0.46122(13) 0.37177(12) 0.37526(18) 0.0306(4) Uani 1 1 d . .
H13 H 0.4494 0.3639 0.4567 0.037 Uiso 1 1 calc R U
C14 C 0.37484(14) 0.38298(12) 0.27440(18) 0.0330(4) Uani 1 1 d . .
H14 H 0.3055 0.3834 0.2862 0.040 Uiso 1 1 calc R U
C15 C 0.39176(14) 0.39363(13) 0.15556(18) 0.0333(4) Uani 1 1 d . .
H15 H 0.3341 0.4009 0.0837 0.040 Uiso 1 1 calc R U
C16 C 0.49417(14) 0.39355(12) 0.14316(17) 0.0305(4) Uani 1 1 d . .
H16 H 0.5075 0.4007 0.0623 0.037 Uiso 1 1 calc R U
C17 C 0.57741(13) 0.38301(11) 0.24950(16) 0.0254(4) Uani 1 1 d . .
C18 C 0.86871(15) 0.00853(14) 0.4035(2) 0.0403(5) Uani 1 1 d . .
H18 H 0.8818 -0.0129 0.4884 0.048 Uiso 1 1 calc R U
C19 C 0.91710(15) -0.03913(14) 0.3240(2) 0.0462(6) Uani 1 1 d . .
H19 H 0.9604 -0.0936 0.3521 0.055 Uiso 1 1 calc R U
C20 C 0.90139(17) -0.00624(14) 0.2038(2) 0.0462(5) Uani 1 1 d . .
H20 H 0.9359 -0.0365 0.1475 0.055 Uiso 1 1 calc R U
C21 C 0.83520(15) 0.07143(12) 0.16320(18) 0.0327(4) Uani 1 1 d . .
H21 H 0.8238 0.0948 0.0794 0.039 Uiso 1 1 calc R U
C22 C 0.78652(12) 0.11382(12) 0.24595(16) 0.0248(4) Uani 1 1 d . .

loop_
_atom_site_aniso_label
_atom_site_aniso_U_11
_atom_site_aniso_U_22
_atom_site_aniso_U_33
_atom_site_aniso_U_23
_atom_site_aniso_U_13
_atom_site_aniso_U_12
O1 0.0402(7) 0.0350(7) 0.0334(8) 0.0024(6) 0.0162(6) -0.0048(6)
O2 0.0381(7) 0.0310(7) 0.0210(7) 0.0034(5) 0.0082(5) 0.0028(5)
O3 0.0371(7) 0.0308(7) 0.0187(6) 0.0001(5) 0.0046(5) -0.0056(5)
N1 0.0396(9) 0.0311(8) 0.0457(10) -0.0069(7) 0.0158(8) 0.0037(7)
N2 0.0259(7) 0.0275(7) 0.0285(8) 0.0009(6) 0.0070(6) 0.0030(6)
N3 0.0341(8) 0.0388(9) 0.0329(9) 0.0069(7) 0.0065(7) 0.0005(7)
C1 0.0526(13) 0.0314(10) 0.0462(13) -0.0081(9) 0.0148(10) 0.0042(9)
C2 0.0510(13) 0.0287(10) 0.0424(12) -0.0009(9) 0.0040(10) -0.0045(9)
C3 0.0366(11) 0.0393(11) 0.0416(12) 0.0051(9) 0.0030(9) -0.0062(9)
C4 0.0310(10) 0.0370(10) 0.0360(11) 0.0033(8) 0.0082(8) 0.0009(8)
C5 0.0298(9) 0.0219(8) 0.0358(10) 0.0038(7) 0.0085(8) 0.0034(7)
C6 0.0316(10) 0.0294(9) 0.0478(12) 0.0043(9) 0.0051(9) 0.0047(8)
C7 0.0279(9) 0.0282(9) 0.0306(10) 0.0031(7) 0.0110(8) 0.0019(7)
C8 0.0256(9) 0.0276(9) 0.0262(9) 0.0008(7) 0.0072(7) 0.0008(7)
C9 0.0280(9) 0.0276(9) 0.0190(9) 0.0022(7) 0.0051(7) 0.0024(7)
C10 0.0226(8) 0.0276(9) 0.0216(9) 0.0014(7) 0.0055(7) 0.0011(7)
C11 0.0255(9) 0.0287(9) 0.0198(9) 0.0004(7) 0.0061(7) -0.0011(7)
C12 0.0242(9) 0.0282(9) 0.0330(10) 0.0016(8) 0.0066(8) 0.0000(7)
C13 0.0293(9) 0.0298(9) 0.0336(10) 0.0004(8) 0.0092(8) 0.0008(7)
C14 0.0266(9) 0.0298(9) 0.0421(11) 0.0015(8) 0.0075(8) 0.0028(7)
C15 0.0296(9) 0.0293(9) 0.0361(11) 0.0022(8) -0.0010(8) 0.0022(7)
C16 0.0323(10) 0.0299(9) 0.0270(10) 0.0008(7) 0.0034(8) 0.0015(7)
C17 0.0294(9) 0.0221(8) 0.0242(9) 0.0000(7) 0.0059(7) 0.0019(7)
C18 0.0330(10) 0.0414(11) 0.0422(12) 0.0171(9) 0.0014(9) -0.0023(9)
C19 0.0282(10) 0.0294(10) 0.0822(17) 0.0116(11) 0.0164(11) 0.0021(8)
C20 0.0493(12) 0.0311(10) 0.0680(16) -0.0098(10) 0.0331(12) -0.0034(9)
C21 0.0424(11) 0.0272(9) 0.0336(11) -0.0034(8) 0.0191(9) -0.0035(8)
C22 0.0224(8) 0.0257(8) 0.0264(9) -0.0001(7) 0.0066(7) -0.0037(7)

loop_
_atom_type_symbol
_atom_type_description
_atom_type_scat_dispersion_real
_atom_type_scat_dispersion_imag
_atom_type_scat_source
C C 0.0181 0.0091 'International Tables Vol C Tables 4.2.6.8 and 6.1.1.4'
H H 0.0000 0.0000 'International Tables Vol C Tables 4.2.6.8 and 6.1.1.4'
N N 0.0311 0.0180 'International Tables Vol C Tables 4.2.6.8 and 6.1.1.4'
O O 0.0492 0.0322 'International Tables Vol C Tables 4.2.6.8 and 6.1.1.4'

loop_
_geom_angle_atom_site_label_1
_geom_angle_atom_site_label_2
_geom_angle_atom_site_label_3
_geom_angle
C7 O1 H1 103.5(16)
C9 O2 H2 105.9(17)
C11 O3 H3 114.0(16)
C1 N1 C5 117.06(16)
C17 N2 C13 117.64(15)
C18 N3 C22 116.97(16)
N1 C1 C2 124.42(19)
N1 C1 H1A 117.8
C2 C1 H1A 117.8
C3 C2 C1 118.07(19)
C3 C2 H2A 121.0
C1 C2 H2A 121.0
C2 C3 C4 118.80(19)
C2 C3 H3A 120.6
C4 C3 H3A 120.6
C3 C4 C5 119.56(18)
C3 C4 H4 120.2
C5 C4 H4 120.2
N1 C5 C4 122.06(17)
N1 C5 C7 116.71(15)
C4 C5 C7 121.23(16)
C7 C6 H6A 109.5
C7 C6 H6B 109.5
H6A C6 H6B 109.5
C7 C6 H6C 109.5
H6A C6 H6C 109.5
H6B C6 H6C 109.5
O1 C7 C6 109.73(15)
O1 C7 C5 106.09(13)
C6 C7 C5 110.07(14)
O1 C7 C8 109.40(13)
C6 C7 C8 113.11(14)
C5 C7 C8 108.19(14)
C7 C8 C9 117.37(14)
C7 C8 H8A 108.0
C9 C8 H8A 108.0
C7 C8 H8B 108.0
C9 C8 H8B 108.0
H8A C8 H8B 107.2
O2 C9 C17 109.19(13)
O2 C9 C10 109.11(13)
C17 C9 C10 112.58(13)
O2 C9 C8 107.47(13)
C17 C9 C8 110.41(13)
C10 C9 C8 107.95(13)
C11 C10 C9 119.18(14)
C11 C10 H10A 107.5
C9 C10 H10A 107.5
C11 C10 H10B 107.5
C9 C10 H10B 107.5
H10A C10 H10B 107.0
O3 C11 C12 110.46(14)
O3 C11 C22 109.58(13)
C12 C11 C22 107.59(13)
O3 C11 C10 105.89(13)
C12 C11 C10 114.63(13)
C22 C11 C10 108.62(13)
C11 C12 H12A 109.5
C11 C12 H12B 109.5
H12A C12 H12B 109.5
C11 C12 H12C 109.5
H12A C12 H12C 109.5
H12B C12 H12C 109.5
N2 C13 C14 123.85(17)
N2 C13 H13 118.1
C14 C13 H13 118.1
C13 C14 C15 118.19(17)
C13 C14 H14 120.9
C15 C14 H14 120.9
C14 C15 C16 118.88(17)
C14 C15 H15 120.6
C16 C15 H15 120.6
C15 C16 C17 119.65(17)
C15 C16 H16 120.2
C17 C16 H16 120.2
N2 C17 C16 121.78(15)
N2 C17 C9 116.41(14)
C16 C17 C9 121.81(15)
N3 C18 C19 123.53(19)
N3 C18 H18 118.2
C19 C18 H18 118.2
C20 C19 C18 118.17(18)
C20 C19 H19 120.9
C18 C19 H19 120.9
C19 C20 C21 120.12(18)
C19 C20 H20 119.9
C21 C20 H20 119.9
C22 C21 C20 118.82(18)
C22 C21 H21 120.6
C20 C21 H21 120.6
N3 C22 C21 122.32(16)
N3 C22 C11 116.53(14)
C21 C22 C11 121.11(15)

loop_
_geom_bond_atom_site_label_1
_geom_bond_atom_site_label_2
_geom_bond_distance
O1 C7 1.435(2)
O1 H1 0.867(16)
O2 C9 1.4405(19)
O2 H2 0.888(17)
O3 C11 1.4383(19)
O3 H3 0.869(16)
N1 C1 1.342(3)
N1 C5 1.343(2)
N2 C17 1.346(2)
N2 C13 1.347(2)
N3 C18 1.354(2)
N3 C22 1.357(2)
C1 C2 1.378(3)
C1 H1A 0.9500
C2 C3 1.373(3)
C2 H2A 0.9500
C3 C4 1.387(3)
C3 H3A 0.9500
C4 C5 1.388(2)
C4 H4 0.9500
C5 C7 1.525(3)
C6 C7 1.521(2)
C6 H6A 0.9800
C6 H6B 0.9800
C6 H6C 0.9800
C7 C8 1.539(2)
C8 C9 1.550(2)
C8 H8A 0.9900
C8 H8B 0.9900
C9 C17 1.534(2)
C9 C10 1.547(2)
C10 C11 1.541(2)
C10 H10A 0.9900
C10 H10B 0.9900
C11 C12 1.528(2)
C11 C22 1.528(2)
C12 H12A 0.9800
C12 H12B 0.9800
C12 H12C 0.9800
C13 C14 1.378(3)
C13 H13 0.9500
C14 C15 1.383(3)
C14 H14 0.9500
C15 C16 1.384(2)
C15 H15 0.9500
C16 C17 1.389(2)
C16 H16 0.9500
C18 C19 1.371(3)
C18 H18 0.9500
C19 C20 1.360(3)
C19 H19 0.9500
C20 C21 1.386(3)
C20 H20 0.9500
C21 C22 1.367(2)
C21 H21 0.9500

loop_
_geom_hbond_atom_site_label_D
_geom_hbond_atom_site_label_H
_geom_hbond_atom_site_label_A
_geom_hbond_distance_DH
_geom_hbond_distance_HA
_geom_hbond_distance_DA
_geom_hbond_angle_DHA
O1 H1 O2 0.867(16) 1.852(19) 2.6281(18) 148(2)
O2 H2 O3 0.888(17) 1.802(19) 2.6241(17) 153(2)

loop_
_geom_torsion_atom_site_label_1
_geom_torsion_atom_site_label_2
_geom_torsion_atom_site_label_3
_geom_torsion_atom_site_label_4
_geom_torsion
C5 N1 C1 C2 -0.4(3)
N1 C1 C2 C3 -1.1(3)
C1 C2 C3 C4 1.2(3)
C2 C3 C4 C5 0.0(3)
C1 N1 C5 C4 1.7(3)
C1 N1 C5 C7 -178.83(16)
C3 C4 C5 N1 -1.6(3)
C3 C4 C5 C7 178.98(16)
N1 C5 C7 O1 159.89(15)
C4 C5 C7 O1 -20.6(2)
N1 C5 C7 C6 41.2(2)
C4 C5 C7 C6 -139.28(17)
N1 C5 C7 C8 -82.82(18)
C4 C5 C7 C8 96.67(19)
O1 C7 C8 C9 -66.15(18)
C6 C7 C8 C9 56.5(2)
C5 C7 C8 C9 178.69(13)
C7 C8 C9 O2 34.07(18)
C7 C8 C9 C17 -84.92(17)
C7 C8 C9 C10 151.63(14)
O2 C9 C10 C11 -59.02(18)
C17 C9 C10 C11 62.36(19)
C8 C9 C10 C11 -175.52(13)
C9 C10 C11 O3 51.78(18)
C9 C10 C11 C12 -70.25(19)
C9 C10 C11 C22 169.40(13)
C17 N2 C13 C14 0.3(2)
N2 C13 C14 C15 0.6(3)
C13 C14 C15 C16 -0.6(3)
C14 C15 C16 C17 -0.1(3)
C13 N2 C17 C16 -1.1(2)
C13 N2 C17 C9 179.35(14)
C15 C16 C17 N2 1.0(3)
C15 C16 C17 C9 -179.46(15)
O2 C9 C17 N2 -174.85(13)
C10 C9 C17 N2 63.82(19)
C8 C9 C17 N2 -56.90(18)
O2 C9 C17 C16 5.6(2)
C10 C9 C17 C16 -115.75(17)
C8 C9 C17 C16 123.53(17)
C22 N3 C18 C19 -0.4(3)
N3 C18 C19 C20 2.4(3)
C18 C19 C20 C21 -2.1(3)
C19 C20 C21 C22 0.0(3)
C18 N3 C22 C21 -1.9(2)
C18 N3 C22 C11 175.86(15)
C20 C21 C22 N3 2.1(3)
C20 C21 C22 C11 -175.56(16)
O3 C11 C22 N3 178.59(14)
C12 C11 C22 N3 -61.27(19)
C10 C11 C22 N3 63.34(18)
O3 C11 C22 C21 -3.6(2)
C12 C11 C22 C21 116.51(17)
C10 C11 C22 C21 -118.88(17)
